data_2015889
loop_
_publ_author_name
'Ojala, William H.'
'Arola, Trina M.'
'Herrera, Nell'
'Balidemaj, Barjeta'
'Ojala, Charles R.'

_publ_section_title
;
 Isomeric Schiff bases related by dual imino-group reversals
;
_journal_coeditor_code FA3067
_journal_issue 4
_journal_name_full 'Acta Crystallographica Section C'
_journal_page_first o207
_journal_page_last o211
_journal_paper_doi 10.1107/S0108270107006233
_journal_volume 63
_journal_year 2007
_chemical_formula_iupac 'C14 H10 I2 N2'
_chemical_formula_moiety 'C14 H10 I2 N2'
_chemical_formula_sum 'C14 H10 I2 N2'
_chemical_formula_weight 460.04
_chemical_melting_point .148E-147
_chemical_name_common
;
3-iodobenzaldehyde azine
;
_chemical_name_systematic
;
(E,E)-1,4-bis(3-iodophenyl)-2,3-diazabuta-1,3-diene
;
_space_group_IT_number 14
_symmetry_cell_setting monoclinic
_symmetry_space_group_name_Hall '-P 2ybc'
_symmetry_space_group_name_H-M 'P 1 21/c 1'
_atom_sites_solution_hydrogens geom
_atom_sites_solution_primary direct
_atom_sites_solution_secondary difmap
_audit_creation_method SHELXL-97
_cell_angle_alpha 90.00
_cell_angle_beta 90.707(2)
_cell_angle_gamma 90.00
_cell_formula_units_Z 2
_cell_length_a 4.1216(4)
_cell_length_b 15.2474(16)
_cell_length_c 11.0751(12)
_cell_measurement_reflns_used 3299
_cell_measurement_temperature 173(2)
_cell_measurement_theta_max 27.520
_cell_measurement_theta_min 2.273
_cell_volume 695.95(12)
_computing_cell_refinement 'SAINT-Plus (Bruker, 2003)'
_computing_data_collection 'SMART (Bruker, 2001)'
_computing_data_reduction SAINT-Plus
_computing_molecular_graphics 'PLATON (Spek, 2003)'
_computing_publication_material SHELXL97
_computing_structure_refinement 'SHELXL97 (Sheldrick, 1997)'
_computing_structure_solution 'SHELXS97 (Sheldrick, 1990)'
_diffrn_ambient_temperature 173(2)
_diffrn_measured_fraction_theta_full 0.998
_diffrn_measured_fraction_theta_max 0.998
_diffrn_measurement_device_type 'Siemens PLATFORM/SMART CCD area-detector'
_diffrn_measurement_method '\f and \w scans'
_diffrn_radiation_monochromator graphite
_diffrn_radiation_source 'normal-focus sealed tube'
_diffrn_radiation_type MoK\a
_diffrn_radiation_wavelength 0.71073
_diffrn_reflns_av_R_equivalents 0.0260
_diffrn_reflns_av_sigmaI/netI 0.0170
_diffrn_reflns_limit_h_max 5
_diffrn_reflns_limit_h_min -5
_diffrn_reflns_limit_k_max 19
_diffrn_reflns_limit_k_min -19
_diffrn_reflns_limit_l_max 14
_diffrn_reflns_limit_l_min -14
_diffrn_reflns_number 8140
_diffrn_reflns_theta_full 27.55
_diffrn_reflns_theta_max 27.55
_diffrn_reflns_theta_min 2.27
_exptl_absorpt_coefficient_mu 4.502
_exptl_absorpt_correction_T_max 0.509
_exptl_absorpt_correction_T_min 0.293
_exptl_absorpt_correction_type multi-scan
_exptl_absorpt_process_details '(SADABS; Bruker, 2000; Blessing, 1995)'
_exptl_crystal_colour yellow
_exptl_crystal_density_diffrn 2.195
_exptl_crystal_density_method 'not measured'
_exptl_crystal_description needle
_exptl_crystal_F_000 428
_exptl_crystal_size_max 0.50
_exptl_crystal_size_mid 0.15
_exptl_crystal_size_min 0.15
_refine_diff_density_max 0.402
_refine_diff_density_min -0.448
_refine_ls_extinction_coef 0.0213(6)
_refine_ls_extinction_expression Fc^*^=kFc[1+0.001xFc^2^\l^3^/sin(2\q)]^-1/4^
_refine_ls_extinction_method SHELXL97
_refine_ls_goodness_of_fit_ref 1.152
_refine_ls_hydrogen_treatment constr
_refine_ls_matrix_type full
_refine_ls_number_parameters 83
_refine_ls_number_reflns 1615
_refine_ls_number_restraints 0
_refine_ls_restrained_S_all 1.152
_refine_ls_R_factor_all 0.0156
_refine_ls_R_factor_gt 0.0145
_refine_ls_shift/su_max 0.004
_refine_ls_shift/su_mean 0.000
_refine_ls_structure_factor_coef Fsqd
_refine_ls_weighting_details 'calc w=1/[\s^2^(Fo^2^)+(0.0109P)^2^+0.3499P] where P=(Fo^2^+2Fc^2^)/3'
_refine_ls_weighting_scheme calc
_refine_ls_wR_factor_gt 0.0345
_refine_ls_wR_factor_ref 0.0348
_reflns_number_gt 1542
_reflns_number_total 1615
_reflns_threshold_expression I>2\s(I)
_cod_data_source_file fa3067.cif
_cod_data_source_block III
_cod_original_sg_symbol_H-M 'P 21/c'
_cod_database_code 2015889
_cod_database_fobs_code 2015889

loop_
_symmetry_equiv_pos_as_xyz
'x, y, z'
'-x, y+1/2, -z+1/2'
'-x, -y, -z'
'x, -y-1/2, z-1/2'

loop_
_atom_site_type_symbol
_atom_site_label
_atom_site_fract_x
_atom_site_fract_y
_atom_site_fract_z
_atom_site_U_iso_or_equiv
_atom_site_adp_type
_atom_site_calc_flag
_atom_site_refinement_flags
_atom_site_occupancy
C C1 0.7633(4) 0.86481(11) 0.67086(16) 0.0217(3) Uani d . 1
C C2 0.6408(4) 0.78630(11) 0.62329(16) 0.0214(3) Uani d . 1
H H2 0.5236 0.7862 0.5489 0.026 Uiso calc R 1
C C3 0.6919(4) 0.70900(11) 0.68555(16) 0.0209(3) Uani d . 1
C C4 0.8590(5) 0.70748(12) 0.79623(17) 0.0256(4) Uani d . 1
H H4 0.8888 0.6541 0.8391 0.031 Uiso calc R 1
C C5 0.9799(5) 0.78548(13) 0.84180(17) 0.0276(4) Uani d . 1
H H5 1.0943 0.7855 0.9168 0.033 Uiso calc R 1
C C6 0.9367(5) 0.86358(12) 0.77989(17) 0.0262(4) Uani d . 1
H H6 1.0253 0.9164 0.8117 0.031 Uiso calc R 1
C C7 0.7082(5) 0.94892(12) 0.60949(17) 0.0250(4) Uani d . 1
H H7 0.8244 0.9993 0.6363 0.030 Uiso calc R 1
I I1 0.51243(3) 0.591153(7) 0.613685(11) 0.02654(7) Uani d . 1
N N1 0.5084(4) 0.95618(10) 0.52113(15) 0.0276(3) Uani d . 1

loop_
_atom_site_aniso_label
_atom_site_aniso_U_11
_atom_site_aniso_U_22
_atom_site_aniso_U_33
_atom_site_aniso_U_12
_atom_site_aniso_U_13
_atom_site_aniso_U_23
C1 0.0248(8) 0.0186(8) 0.0218(8) 0.0004(7) 0.0028(7) 0.0001(7)
C2 0.0239(8) 0.0191(8) 0.0212(8) 0.0020(7) -0.0007(6) -0.0005(6)
C3 0.0215(8) 0.0165(8) 0.0247(9) 0.0001(6) 0.0020(7) -0.0011(6)
C4 0.0304(9) 0.0226(9) 0.0237(9) 0.0050(7) -0.0005(7) 0.0037(7)
C5 0.0321(10) 0.0291(10) 0.0216(8) 0.0038(8) -0.0053(7) -0.0021(7)
C6 0.0283(9) 0.0225(9) 0.0277(9) -0.0007(7) -0.0001(7) -0.0049(7)
C7 0.0319(9) 0.0162(8) 0.0271(9) -0.0015(7) 0.0045(7) -0.0012(7)
I1 0.02734(9) 0.01759(8) 0.03468(10) -0.00227(4) -0.00077(5) -0.00046(4)
N1 0.0364(9) 0.0165(7) 0.0298(8) -0.0002(7) 0.0003(7) 0.0026(6)

loop_
_atom_type_symbol
_atom_type_description
_atom_type_scat_dispersion_real
_atom_type_scat_dispersion_imag
_atom_type_scat_source
C C 0.0033 0.0016 'International Tables Vol C Tables 4.2.6.8 and 6.1.1.4'
H H 0.0000 0.0000 'International Tables Vol C Tables 4.2.6.8 and 6.1.1.4'
N N 0.0061 0.0033 'International Tables Vol C Tables 4.2.6.8 and 6.1.1.4'
I I -0.4742 1.8119 'International Tables Vol C Tables 4.2.6.8 and 6.1.1.4'

loop_
_geom_angle_atom_site_label_1
_geom_angle_atom_site_label_2
_geom_angle_atom_site_label_3
_geom_angle_site_symmetry_3
_geom_angle
_geom_angle_publ_flag
C6 C1 C2 . 119.52(16) n
C6 C1 C7 . 119.14(16) n
C2 C1 C7 . 121.33(16) n
C3 C2 C1 . 119.35(16) n
C3 C2 H2 . 120 n
C1 C2 H2 . 120 n
C2 C3 C4 . 121.49(16) n
C2 C3 I1 . 119.42(13) n
C4 C3 I1 . 119.09(13) n
C5 C4 C3 . 118.49(17) n
C5 C4 H4 . 121 n
C3 C4 H4 . 121 n
C4 C5 C6 . 121.05(17) n
C4 C5 H5 . 120 n
C6 C5 H5 . 120 n
C5 C6 C1 . 120.08(17) n
C5 C6 H6 . 120 n
C1 C6 H6 . 120 n
N1 C7 C1 . 121.71(17) y
N1 C7 H7 . 119 n
C1 C7 H7 . 119 n
C7 N1 N1 3_676 111.33(19) y

loop_
_geom_bond_atom_site_label_1
_geom_bond_atom_site_label_2
_geom_bond_site_symmetry_2
_geom_bond_distance
_geom_bond_publ_flag
C1 C6 . 1.396(3) n
C1 C2 . 1.400(2) n
C1 C7 . 1.468(2) y
C2 C3 . 1.380(2) n
C2 H2 . 0.95 n
C3 C4 . 1.399(3) n
C3 I1 . 2.0964(17) y
C4 C5 . 1.382(3) n
C4 H4 . 0.95 n
C5 C6 . 1.384(3) n
C5 H5 . 0.95 n
C6 H6 . 0.95 n
C7 N1 . 1.276(3) y
C7 H7 . 0.95 n
N1 N1 3_676 1.417(3) y

loop_
_geom_torsion_atom_site_label_1
_geom_torsion_atom_site_label_2
_geom_torsion_atom_site_label_3
_geom_torsion_atom_site_label_4
_geom_torsion_site_symmetry_4
_geom_torsion
_geom_torsion_publ_flag
C6 C1 C2 C3 . 0.4(3) n
C7 C1 C2 C3 . -178.47(16) n
C1 C2 C3 C4 . 1.1(3) n
C1 C2 C3 I1 . -179.43(13) n
C2 C3 C4 C5 . -1.3(3) n
I1 C3 C4 C5 . 179.15(14) n
C3 C4 C5 C6 . 0.1(3) n
C4 C5 C6 C1 . 1.3(3) n
C2 C1 C6 C5 . -1.6(3) n
C7 C1 C6 C5 . 177.32(17) n
C6 C1 C7 N1 . -168.26(18) n
C2 C1 C7 N1 . 10.6(3) y
C1 C7 N1 N1 3_676 178.61(18) y
